data_2202168
loop_
_publ_author_name
'Bohari M. Yamin'
'A. Sahali Mardi'

_publ_section_title
;
 <i>N</i>-<i>p</i>-Bromophenyl-<i>N</i>'-(2-chlorobenzoyl)urea
;
_journal_issue 4
_journal_name_full 'Acta Crystallographica Section E'
_journal_page_first o399
_journal_page_last o400
_journal_paper_doi 10.1107/S1600536803004422
_journal_volume 59
_journal_year 2003
_chemical_formula_iupac 'C14 H10 Br Cl N2 O2'
_chemical_formula_moiety 'C14 H10 Br Cl N2 O2'
_chemical_formula_sum 'C14 H10 Br Cl N2 O2'
_chemical_formula_weight 353.60
_chemical_name_systematic
;
N-para-bromophenyl-N'-2-chlorobenzoylurea
;
_space_group_IT_number 14
_symmetry_cell_setting monoclinic
_symmetry_space_group_name_Hall '-P 2yn'
_symmetry_space_group_name_H-M 'P 1 21/n 1'
_atom_sites_solution_hydrogens geom
_atom_sites_solution_primary direct
_atom_sites_solution_secondary difmap
_audit_creation_method SHELXL-97
_cell_angle_alpha 90.00
_cell_angle_beta 105.479(2)
_cell_angle_gamma 90.00
_cell_formula_units_Z 4
_cell_length_a 7.6761(7)
_cell_length_b 17.7520(17)
_cell_length_c 10.3654(10)
_cell_measurement_reflns_used 2647
_cell_measurement_temperature 293(2)
_cell_measurement_theta_max 27.5
_cell_measurement_theta_min 2.3
_cell_volume 1361.2(2)
_computing_cell_refinement 'SAINT (Siemens, 1996)'
_computing_data_collection 'SMART (Siemens, 1996)'
_computing_data_reduction SAINT
_computing_molecular_graphics SHELXTL
_computing_publication_material
;
SHELXTL, PARST (Nardelli, 1995) and PLATON (Spek, 1990)
;
_computing_structure_refinement SHELXTL
_computing_structure_solution 'SHELXTL (Sheldrick, 1997)'
_diffrn_ambient_temperature 293(2)
_diffrn_detector_area_resol_mean 83.66
_diffrn_measured_fraction_theta_full 0.99
_diffrn_measured_fraction_theta_max 0.99
_diffrn_measurement_device_type 'Bruker SMART APEX CCD area-detector'
_diffrn_measurement_method \w
_diffrn_radiation_monochromator graphite
_diffrn_radiation_source 'fine-focus sealed tube'
_diffrn_radiation_type MoK\a
_diffrn_radiation_wavelength 0.71073
_diffrn_reflns_av_R_equivalents 0.022
_diffrn_reflns_av_sigmaI/netI 0.033
_diffrn_reflns_limit_h_max 9
_diffrn_reflns_limit_h_min -9
_diffrn_reflns_limit_k_max 22
_diffrn_reflns_limit_k_min -23
_diffrn_reflns_limit_l_max 13
_diffrn_reflns_limit_l_min -13
_diffrn_reflns_number 9216
_diffrn_reflns_theta_full 27.5
_diffrn_reflns_theta_max 27.5
_diffrn_reflns_theta_min 2.3
_diffrn_standards_decay_% 0
_diffrn_standards_interval_count 0
_diffrn_standards_interval_time 0
_diffrn_standards_number 0
_exptl_absorpt_coefficient_mu 3.22
_exptl_absorpt_correction_T_max 0.627
_exptl_absorpt_correction_T_min 0.374
_exptl_absorpt_correction_type empirical
_exptl_absorpt_process_details '(SADABS; Sheldrick, 1996)'
_exptl_crystal_colour colourless
_exptl_crystal_density_diffrn 1.725
_exptl_crystal_density_method 'not measured'
_exptl_crystal_description block
_exptl_crystal_F_000 704
_exptl_crystal_size_max 0.38
_exptl_crystal_size_mid 0.21
_exptl_crystal_size_min 0.16
_refine_diff_density_max 0.61
_refine_diff_density_min -0.28
_refine_ls_extinction_method none
_refine_ls_goodness_of_fit_ref 1.02
_refine_ls_hydrogen_treatment constr
_refine_ls_matrix_type full
_refine_ls_number_parameters 181
_refine_ls_number_reflns 3130
_refine_ls_number_restraints 0
_refine_ls_restrained_S_all 1.02
_refine_ls_R_factor_all 0.054
_refine_ls_R_factor_gt 0.036
_refine_ls_shift/su_max <0.001
_refine_ls_shift/su_mean <0.001
_refine_ls_structure_factor_coef Fsqd
_refine_ls_weighting_details 'calc w = 1/[\s^2^(Fo^2^)+(0.049P)^2^+0.3187P] where P = (Fo^2^+2Fc^2^)/3'
_refine_ls_weighting_scheme calc
_refine_ls_wR_factor_gt 0.090
_refine_ls_wR_factor_ref 0.098
_reflns_number_gt 2322
_reflns_number_total 3130
_reflns_threshold_expression I>2\s(I)
_cod_data_source_file su6016.cif
_cod_data_source_block I
_cod_depositor_comments
;
The following automatic conversions were performed:
'_symmetry_cell_setting' value 'Monoclinic' changed to 'monoclinic'
according to '/home/saulius/struct/CIF-dictionaries/cif_core.dic'
dictionary named 'cif_core.dic' version 2.4.1 from 2010-06-29.

Automatic conversion script
Id: cif_fix_enum 1527 2010-12-29 10:47:43Z saulius 

The following automatic conversions were performed:

'_symmetry_cell_setting' value 'Monoclinic' changed to 'monoclinic'
according to /home/saulius/struct/CIF-dictionaries/cif_core.dic
dictionary named 'cif_core.dic' version 2.4.1 from 2010-06-29.

Automatic conversion script
Id: cif_fix_values 1715 2011-07-08 13:25:40Z adriana 
;
_cod_original_sg_symbol_H-M 'P 21/n'
_cod_database_code 2202168
_cod_database_fobs_code 2202168

loop_
_symmetry_equiv_pos_as_xyz
'x, y, z'
'-x+1/2, y+1/2, -z+1/2'
'-x, -y, -z'
'x-1/2, -y-1/2, z-1/2'

loop_
_atom_site_label
_atom_site_fract_x
_atom_site_fract_y
_atom_site_fract_z
_atom_site_U_iso_or_equiv
_atom_site_adp_type
_atom_site_calc_flag
_atom_site_refinement_flags
_atom_site_occupancy
_atom_site_disorder_assembly
_atom_site_disorder_group
_atom_site_type_symbol
Br1 0.84987(5) 0.035482(19) 0.09409(3) 0.07391(15) Uani d . 1 . . Br
Cl1 -0.11560(11) 0.31030(4) 0.43300(7) 0.0637(2) Uani d . 1 . . Cl
O1 0.2248(2) 0.21736(9) 0.55813(19) 0.0543(4) Uani d . 1 . . O
O2 0.1713(2) -0.00241(10) 0.42736(17) 0.0520(4) Uani d . 1 . . O
N1 0.0960(3) 0.10119(10) 0.52699(19) 0.0422(4) Uani d . 1 . . N
H1A 0.0129 0.0747 0.5467 0.051 Uiso calc R 1 . . H
N2 0.3382(3) 0.10369(10) 0.43313(19) 0.0426(4) Uani d . 1 . . N
H2A 0.3548 0.1478 0.4684 0.051 Uiso calc R 1 . . H
C1 -0.0901(3) 0.16094(14) 0.7237(2) 0.0488(6) Uani d . 1 . . C
H1B -0.0232 0.1186 0.7596 0.059 Uiso calc R 1 . . H
C2 -0.2285(4) 0.18459(16) 0.7751(3) 0.0585(7) Uani d . 1 . . C
H2B -0.2524 0.1592 0.8470 0.070 Uiso calc R 1 . . H
C3 -0.3310(4) 0.24545(17) 0.7204(3) 0.0595(7) Uani d . 1 . . C
H3A -0.4264 0.2606 0.7538 0.071 Uiso calc R 1 . . H
C4 -0.2937(4) 0.28428(15) 0.6163(3) 0.0526(6) Uani d . 1 . . C
H4A -0.3632 0.3257 0.5791 0.063 Uiso calc R 1 . . H
C5 -0.1530(3) 0.26132(13) 0.5677(2) 0.0418(5) Uani d . 1 . . C
C6 -0.0487(3) 0.19917(12) 0.6194(2) 0.0388(5) Uani d . 1 . . C
C7 0.1046(3) 0.17463(12) 0.5658(2) 0.0400(5) Uani d . 1 . . C
C8 0.2048(3) 0.06300(13) 0.4591(2) 0.0398(5) Uani d . 1 . . C
C9 0.4545(3) 0.08285(12) 0.3550(2) 0.0380(5) Uani d . 1 . . C
C10 0.5758(3) 0.13703(13) 0.3378(2) 0.0452(5) Uani d . 1 . . C
H10A 0.5785 0.1836 0.3793 0.054 Uiso calc R 1 . . H
C11 0.6920(3) 0.12328(14) 0.2607(3) 0.0493(6) Uani d . 1 . . C
H11A 0.7720 0.1604 0.2490 0.059 Uiso calc R 1 . . H
C12 0.6892(3) 0.05486(14) 0.2014(2) 0.0467(6) Uani d . 1 . . C
C13 0.5710(4) 0.00010(15) 0.2172(3) 0.0609(7) Uani d . 1 . . C
H13A 0.5707 -0.0466 0.1764 0.073 Uiso calc R 1 . . H
C14 0.4522(4) 0.01414(14) 0.2937(3) 0.0564(7) Uani d . 1 . . C
H14A 0.3709 -0.0228 0.3036 0.068 Uiso calc R 1 . . H

loop_
_atom_site_aniso_label
_atom_site_aniso_U_11
_atom_site_aniso_U_22
_atom_site_aniso_U_33
_atom_site_aniso_U_12
_atom_site_aniso_U_13
_atom_site_aniso_U_23
Br1 0.0782(2) 0.0794(3) 0.0848(3) 0.01496(16) 0.0577(2) 0.00629(15)
Cl1 0.0755(5) 0.0600(4) 0.0656(4) 0.0126(3) 0.0362(4) 0.0185(3)
O1 0.0501(10) 0.0420(9) 0.0824(12) -0.0100(7) 0.0381(9) -0.0136(8)
O2 0.0555(11) 0.0349(9) 0.0779(12) -0.0074(7) 0.0389(9) -0.0088(8)
N1 0.0411(10) 0.0349(10) 0.0593(12) -0.0013(8) 0.0283(9) -0.0020(8)
N2 0.0436(11) 0.0327(10) 0.0604(12) -0.0047(8) 0.0293(9) -0.0076(8)
C1 0.0536(15) 0.0458(13) 0.0533(14) -0.0001(11) 0.0252(12) 0.0018(10)
C2 0.0662(18) 0.0627(17) 0.0586(16) -0.0057(13) 0.0375(14) -0.0013(12)
C3 0.0516(16) 0.0703(18) 0.0673(17) -0.0009(13) 0.0346(14) -0.0147(14)
C4 0.0466(14) 0.0548(15) 0.0592(15) 0.0085(11) 0.0187(12) -0.0058(12)
C5 0.0448(13) 0.0436(13) 0.0425(12) -0.0004(10) 0.0209(11) -0.0040(9)
C6 0.0400(12) 0.0374(12) 0.0445(12) -0.0027(9) 0.0209(10) -0.0057(9)
C7 0.0405(12) 0.0378(12) 0.0461(12) 0.0007(9) 0.0193(10) -0.0016(9)
C8 0.0404(12) 0.0363(11) 0.0479(13) 0.0011(9) 0.0207(10) 0.0007(9)
C9 0.0385(12) 0.0328(11) 0.0468(12) 0.0017(9) 0.0186(10) 0.0022(9)
C10 0.0426(13) 0.0389(12) 0.0597(14) -0.0030(10) 0.0233(12) -0.0059(10)
C11 0.0423(13) 0.0491(14) 0.0640(15) -0.0032(10) 0.0271(12) 0.0044(11)
C12 0.0418(13) 0.0561(15) 0.0496(13) 0.0095(11) 0.0253(11) 0.0061(11)
C13 0.0691(18) 0.0440(14) 0.0836(19) -0.0025(13) 0.0445(16) -0.0160(13)
C14 0.0605(16) 0.0398(13) 0.0831(19) -0.0099(11) 0.0438(15) -0.0103(12)

loop_
_atom_type_symbol
_atom_type_description
_atom_type_scat_dispersion_real
_atom_type_scat_dispersion_imag
_atom_type_scat_source
C C 0.0033 0.0016 'International Tables Vol C Tables 4.2.6.8 and 6.1.1.4'
H H 0.0000 0.0000 'International Tables Vol C Tables 4.2.6.8 and 6.1.1.4'
N N 0.0061 0.0033 'International Tables Vol C Tables 4.2.6.8 and 6.1.1.4'
O O 0.0106 0.0060 'International Tables Vol C Tables 4.2.6.8 and 6.1.1.4'
Cl Cl 0.1484 0.1585 'International Tables Vol C Tables 4.2.6.8 and 6.1.1.4'
Br Br -0.2901 2.4595 'International Tables Vol C Tables 4.2.6.8 and 6.1.1.4'

loop_
_geom_angle_atom_site_label_1
_geom_angle_atom_site_label_2
_geom_angle_atom_site_label_3
_geom_angle
_geom_angle_publ_flag
C7 N1 C8 128.58(19) yes
C7 N1 H1A 115.7 ?
C8 N1 H1A 115.7 ?
C8 N2 C9 127.73(19) yes
C8 N2 H2A 116.1 ?
C9 N2 H2A 116.1 ?
C2 C1 C6 121.0(2) ?
C2 C1 H1B 119.5 ?
C6 C1 H1B 119.5 ?
C3 C2 C1 119.9(3) ?
C3 C2 H2B 120.0 ?
C1 C2 H2B 120.0 ?
C2 C3 C4 120.3(2) ?
C2 C3 H3A 119.8 ?
C4 C3 H3A 119.8 ?
C5 C4 C3 119.3(2) ?
C5 C4 H4A 120.3 ?
C3 C4 H4A 120.3 ?
C4 C5 C6 121.7(2) ?
C4 C5 Cl1 117.60(19) ?
C6 C5 Cl1 120.59(17) ?
C1 C6 C5 117.7(2) ?
C1 C6 C7 121.0(2) ?
C5 C6 C7 121.3(2) ?
O1 C7 N1 123.9(2) yes
O1 C7 C6 122.0(2) ?
N1 C7 C6 114.11(19) ?
O2 C8 N2 125.4(2) ?
O2 C8 N1 119.13(19) yes
N2 C8 N1 115.48(19) yes
C14 C9 C10 119.0(2) ?
C14 C9 N2 124.7(2) ?
C10 C9 N2 116.37(19) ?
C11 C10 C9 121.1(2) ?
C11 C10 H10A 119.4 ?
C9 C10 H10A 119.4 ?
C12 C11 C10 119.3(2) ?
C12 C11 H11A 120.4 ?
C10 C11 H11A 120.4 ?
C11 C12 C13 120.8(2) ?
C11 C12 Br1 119.48(19) ?
C13 C12 Br1 119.73(19) ?
C12 C13 C14 120.0(2) ?
C12 C13 H13A 120.0 ?
C14 C13 H13A 120.0 ?
C9 C14 C13 119.8(2) ?
C9 C14 H14A 120.1 ?
C13 C14 H14A 120.1 ?

loop_
_geom_bond_atom_site_label_1
_geom_bond_atom_site_label_2
_geom_bond_site_symmetry_2
_geom_bond_distance
_geom_bond_publ_flag
Br1 C12 . 1.900(2) yes
Cl1 C5 . 1.733(2) yes
O1 C7 . 1.213(3) yes
O2 C8 . 1.215(3) yes
N1 C7 . 1.361(3) yes
N1 C8 . 1.402(3) yes
N1 H1A . 0.8600 ?
N2 C8 . 1.338(3) yes
N2 C9 . 1.406(3) yes
N2 H2A . 0.8600 ?
C1 C2 . 1.375(4) ?
C1 C6 . 1.383(3) ?
C1 H1B . 0.9300 ?
C2 C3 . 1.367(4) ?
C2 H2B . 0.9300 ?
C3 C4 . 1.374(4) ?
C3 H3A . 0.9300 ?
C4 C5 . 1.369(3) ?
C4 H4A . 0.9300 ?
C5 C6 . 1.384(3) ?
C6 C7 . 1.494(3) ?
C9 C14 . 1.373(3) ?
C9 C10 . 1.383(3) ?
C10 C11 . 1.369(3) ?
C10 H10A . 0.9300 ?
C11 C12 . 1.359(4) ?
C11 H11A . 0.9300 ?
C12 C13 . 1.369(4) ?
C13 C14 . 1.381(4) ?
C13 H13A . 0.9300 ?
C14 H14A . 0.9300 ?

loop_
_geom_hbond_atom_site_label_D
_geom_hbond_atom_site_label_H
_geom_hbond_atom_site_label_A
_geom_hbond_site_symmetry_A
_geom_hbond_distance_DH
_geom_hbond_distance_HA
_geom_hbond_distance_DA
_geom_hbond_angle_DHA
_geom_hbond_publ_flag
N1 H1A O2 3_556 0.86 1.98 2.833(3) 171 yes
N2 H2A O1 1_555 0.86 1.97 2.667(2) 137 yes
C14 H14A O2 1_555 0.93 2.27 2.873(3) 122 yes

loop_
_geom_torsion_atom_site_label_1
_geom_torsion_atom_site_label_2
_geom_torsion_atom_site_label_3
_geom_torsion_atom_site_label_4
_geom_torsion
C6 C1 C2 C3 1.9(4)
C1 C2 C3 C4 -1.6(4)
C2 C3 C4 C5 0.1(4)
C3 C4 C5 C6 1.0(4)
C3 C4 C5 Cl1 178.1(2)
C2 C1 C6 C5 -0.8(4)
C2 C1 C6 C7 178.4(2)
C4 C5 C6 C1 -0.7(3)
Cl1 C5 C6 C1 -177.62(18)
C4 C5 C6 C7 -179.9(2)
Cl1 C5 C6 C7 3.1(3)
C8 N1 C7 O1 -7.9(4)
C8 N1 C7 C6 171.9(2)
C1 C6 C7 O1 -125.5(3)
C5 C6 C7 O1 53.7(3)
C1 C6 C7 N1 54.7(3)
C5 C6 C7 N1 -126.1(2)
C9 N2 C8 O2 6.4(4)
C9 N2 C8 N1 -172.6(2)
C7 N1 C8 O2 -176.7(2)
C7 N1 C8 N2 2.4(3)
C8 N2 C9 C14 -1.8(4)
C8 N2 C9 C10 176.6(2)
C14 C9 C10 C11 0.3(4)
N2 C9 C10 C11 -178.3(2)
C9 C10 C11 C12 -0.8(4)
C10 C11 C12 C13 0.5(4)
C10 C11 C12 Br1 179.93(18)
C11 C12 C13 C14 0.3(5)
Br1 C12 C13 C14 -179.2(2)
C10 C9 C14 C13 0.5(4)
N2 C9 C14 C13 178.9(3)
C12 C13 C14 C9 -0.8(5)

loop_
_cod_related_entry_id
_cod_related_entry_database
_cod_related_entry_code
1 ChemSpider 21131828
